data_4307986
loop_
_publ_author_name
'Sumito Ishizu'
'Hiroyasu Sugiyama'
'Brian K. Breedlove'
'Kazuko Matsumoto'

_publ_section_title
;
C-H Cleavage and Double Alkyl Additions to the Disulfido Ligand in
Dicyanido-Bridged Ru2S2 Complexes
;
_journal_name_full 'Inorganic Chemistry'
_journal_page_first 3726
_journal_page_last 3735
_journal_paper_doi 10.1021/ic062460k
_journal_volume 46
_journal_year 2007
_chemical_formula_sum 'C30 H56 Cl2 F6 N2 O18 P4 Ru2 S4'
_chemical_formula_weight 1371.93
_chemical_name_systematic
;
?
;
_space_group_IT_number 2
_symmetry_cell_setting triclinic
_symmetry_space_group_name_Hall '-P 1'
_symmetry_space_group_name_H-M 'P -1'
_atom_sites_solution_hydrogens geom
_atom_sites_solution_primary direct
_atom_sites_solution_secondary difmap
_audit_creation_method SHELXL-97
_cell_angle_alpha 103.258(12)
_cell_angle_beta 94.601(12)
_cell_angle_gamma 95.267(14)
_cell_formula_units_Z 2
_cell_length_a 8.853(7)
_cell_length_b 12.380(9)
_cell_length_c 24.678(18)
_cell_measurement_reflns_used 'reflections from 45 data frames'
_cell_measurement_temperature 120(2)
_cell_volume 2607(3)
_computing_cell_refinement 'Bruker SMART'
_computing_data_collection 'Bruker SMART'
_computing_data_reduction 'Bruker SAINT'
_computing_molecular_graphics 'Bruker SHELXTL'
_computing_publication_material 'Bruker SHELXTL'
_computing_structure_refinement 'SHELXL-97 (Sheldrick, 1997)'
_computing_structure_solution 'SHELXS-97 (Sheldrick, 1990)'
_diffrn_ambient_temperature 120(2)
_diffrn_measured_fraction_theta_full 0.917
_diffrn_measured_fraction_theta_max 0.917
_diffrn_measurement_device_type 'CCD area detector'
_diffrn_measurement_method 'phi and omega scans'
_diffrn_radiation_monochromator graphite
_diffrn_radiation_source 'fine-focus sealed tube'
_diffrn_radiation_type MoK\a
_diffrn_radiation_wavelength 0.71073
_diffrn_reflns_av_R_equivalents 0.0222
_diffrn_reflns_av_sigmaI/netI 0.0497
_diffrn_reflns_limit_h_max 10
_diffrn_reflns_limit_h_min -11
_diffrn_reflns_limit_k_max 16
_diffrn_reflns_limit_k_min -8
_diffrn_reflns_limit_l_max 26
_diffrn_reflns_limit_l_min -32
_diffrn_reflns_number 16055
_diffrn_reflns_theta_full 27.64
_diffrn_reflns_theta_max 27.64
_diffrn_reflns_theta_min 1.70
_diffrn_standards_number '50 standard frames at start and end'
_exptl_absorpt_coefficient_mu 1.052
_exptl_absorpt_correction_type multi-scan
_exptl_absorpt_process_details 'Blessing,R., Acta Cryst. (1995) A51 33-38.'
_exptl_crystal_density_diffrn 1.748
_exptl_crystal_density_method 'not measured'
_exptl_crystal_F_000 1388
_refine_diff_density_max 4.066
_refine_diff_density_min -1.681
_refine_diff_density_rms 0.172
_refine_ls_extinction_method none
_refine_ls_goodness_of_fit_ref 1.046
_refine_ls_hydrogen_treatment mixed
_refine_ls_matrix_type full
_refine_ls_number_parameters 547
_refine_ls_number_reflns 11153
_refine_ls_number_restraints 0
_refine_ls_restrained_S_all 1.046
_refine_ls_R_factor_all 0.0842
_refine_ls_R_factor_gt 0.0626
_refine_ls_shift/su_max 0.003
_refine_ls_shift/su_mean 0.000
_refine_ls_structure_factor_coef Fsqd
_refine_ls_weighting_details 'calc w=1/[\s^2^(Fo^2^)+(0.0776P)^2^+20.6845P] where P=(Fo^2^+2Fc^2^)/3'
_refine_ls_weighting_scheme calc
_refine_ls_wR_factor_gt 0.1570
_refine_ls_wR_factor_ref 0.1740
_reflns_number_gt 8657
_reflns_number_total 11153
_reflns_threshold_expression >2sigma(I)
_cod_data_source_file ic062460ksi20070204_124206_08.cif
_cod_data_source_block complex8
_cod_database_code 4307986

loop_
_symmetry_equiv_pos_as_xyz
'x, y, z'
'-x, -y, -z'

loop_
_atom_site_label
_atom_site_type_symbol
_atom_site_fract_x
_atom_site_fract_y
_atom_site_fract_z
_atom_site_U_iso_or_equiv
_atom_site_adp_type
_atom_site_occupancy
_atom_site_symmetry_multiplicity
_atom_site_calc_flag
_atom_site_refinement_flags
_atom_site_disorder_assembly
_atom_site_disorder_group
Ru1 Ru 0.84529(5) 0.36005(4) 0.22817(2) 0.01840(13) Uani 1 1 d . . .
Ru2 Ru 0.75847(5) 0.63307(4) 0.298217(19) 0.01639(12) Uani 1 1 d . . .
S1 S 0.76996(19) 0.45980(13) 0.16351(6) 0.0253(3) Uani 1 1 d . . .
S2 S 0.81646(19) 0.62964(13) 0.20703(6) 0.0245(3) Uani 1 1 d . . .
P1 P 0.71557(19) 0.20891(13) 0.17143(7) 0.0236(3) Uani 1 1 d . . .
P2 P 1.05977(19) 0.30861(14) 0.19438(7) 0.0249(3) Uani 1 1 d . . .
P3 P 0.54396(18) 0.71239(13) 0.29401(7) 0.0202(3) Uani 1 1 d . . .
P4 P 0.90071(18) 0.79831(13) 0.32715(7) 0.0201(3) Uani 1 1 d . . .
Cl1 Cl 0.62277(16) 0.43988(11) 0.27141(6) 0.0211(3) Uani 1 1 d . . .
Cl2 Cl 0.98149(15) 0.52707(12) 0.29776(6) 0.0208(3) Uani 1 1 d . . .
N1 N 0.8762(6) 0.2770(4) 0.2899(2) 0.0229(11) Uani 1 1 d . . .
N2 N 0.7325(6) 0.6194(4) 0.3777(2) 0.0197(10) Uani 1 1 d . . .
C1 C 0.5741(11) 0.1568(8) 0.0665(4) 0.056(2) Uani 1 1 d . . .
H1A H 0.5203 0.0983 0.0795 0.084 Uiso 1 1 calc R . .
H1B H 0.6155 0.1252 0.0323 0.084 Uiso 1 1 calc R . .
H1C H 0.5050 0.2089 0.0598 0.084 Uiso 1 1 calc R . .
C2 C 0.5073(9) 0.1406(7) 0.2288(3) 0.0393(18) Uani 1 1 d . . .
H2A H 0.5480 0.0709 0.2273 0.059 Uiso 1 1 calc R . .
H2B H 0.3987 0.1300 0.2293 0.059 Uiso 1 1 calc R . .
H2C H 0.5518 0.1943 0.2621 0.059 Uiso 1 1 calc R . .
C3 C 0.7486(11) -0.0068(6) 0.1369(4) 0.053(2) Uani 1 1 d . . .
H3A H 0.6425 -0.0295 0.1381 0.079 Uiso 1 1 calc R . .
H3B H 0.8085 -0.0613 0.1471 0.079 Uiso 1 1 calc R . .
H3C H 0.7656 -0.0007 0.0998 0.079 Uiso 1 1 calc R . .
C4 C 1.1233(11) 0.1215(7) 0.1228(4) 0.059(3) Uani 1 1 d . . .
H4A H 1.2317 0.1418 0.1282 0.089 Uiso 1 1 calc R . .
H4B H 1.0934 0.0831 0.0844 0.089 Uiso 1 1 calc R . .
H4C H 1.0955 0.0735 0.1467 0.089 Uiso 1 1 calc R . .
C5 C 1.2360(9) 0.3161(8) 0.2850(3) 0.0441(19) Uani 1 1 d . . .
H5A H 1.3261 0.3607 0.2801 0.066 Uiso 1 1 calc R . .
H5B H 1.2631 0.2665 0.3080 0.066 Uiso 1 1 calc R . .
H5C H 1.1658 0.3639 0.3028 0.066 Uiso 1 1 calc R . .
C6 C 1.3042(8) 0.3973(7) 0.1596(3) 0.0360(17) Uani 1 1 d . . .
H6A H 1.3704 0.3618 0.1811 0.054 Uiso 1 1 calc R . .
H6B H 1.3540 0.4685 0.1580 0.054 Uiso 1 1 calc R . .
H6C H 1.2807 0.3511 0.1224 0.054 Uiso 1 1 calc R . .
C7 C 0.4683(10) 0.9210(6) 0.2968(3) 0.0421(19) Uani 1 1 d . . .
H7A H 0.4068 0.9235 0.2633 0.063 Uiso 1 1 calc R . .
H7B H 0.5292 0.9916 0.3113 0.063 Uiso 1 1 calc R . .
H7C H 0.4034 0.9060 0.3242 0.063 Uiso 1 1 calc R . .
C8 C 0.3756(8) 0.6425(6) 0.3652(3) 0.0303(15) Uani 1 1 d . . .
H8A H 0.2710 0.6325 0.3496 0.045 Uiso 1 1 calc R . .
H8B H 0.3804 0.6576 0.4053 0.045 Uiso 1 1 calc R . .
H8C H 0.4220 0.5759 0.3514 0.045 Uiso 1 1 calc R . .
C9 C 0.2738(8) 0.6800(6) 0.2357(3) 0.0337(16) Uani 1 1 d . . .
H9A H 0.2383 0.7159 0.2703 0.051 Uiso 1 1 calc R . .
H9B H 0.2008 0.6182 0.2165 0.051 Uiso 1 1 calc R . .
H9C H 0.2862 0.7325 0.2127 0.051 Uiso 1 1 calc R . .
C10 C 1.0029(11) 0.9518(6) 0.2717(3) 0.0432(19) Uani 1 1 d . . .
H10A H 0.9108 0.9869 0.2708 0.065 Uiso 1 1 calc R . .
H10B H 1.0477 0.9492 0.2373 0.065 Uiso 1 1 calc R . .
H10C H 1.0734 0.9938 0.3025 0.065 Uiso 1 1 calc R . .
C11 C 1.1493(8) 0.8767(6) 0.3983(3) 0.0314(15) Uani 1 1 d . . .
H11A H 1.1954 0.9122 0.3720 0.047 Uiso 1 1 calc R . .
H11B H 1.2267 0.8499 0.4196 0.047 Uiso 1 1 calc R . .
H11C H 1.0981 0.9296 0.4230 0.047 Uiso 1 1 calc R . .
C12 C 0.7750(9) 0.9121(7) 0.4120(3) 0.043(2) Uani 1 1 d . . .
H12A H 0.6803 0.8644 0.4050 0.065 Uiso 1 1 calc R . .
H12B H 0.7571 0.9872 0.4287 0.065 Uiso 1 1 calc R . .
H12C H 0.8446 0.8867 0.4370 0.065 Uiso 1 1 calc R . .
C13 C 0.8934(7) 0.2421(5) 0.3281(3) 0.0227(13) Uani 1 1 d . . .
C14 C 0.7098(7) 0.5921(5) 0.4173(3) 0.0226(13) Uani 1 1 d . . .
C15 C 0.9152(9) 0.2037(5) 0.3792(3) 0.0300(15) Uani 1 1 d . . .
H15A H 1.0188 0.1852 0.3840 0.036 Uiso 1 1 calc R . .
H15B H 0.8464 0.1364 0.3761 0.036 Uiso 1 1 calc R . .
C16 C 0.6731(8) 0.5475(6) 0.4649(3) 0.0303(15) Uani 1 1 d . . .
H16A H 0.5663 0.5175 0.4596 0.036 Uiso 1 1 calc R . .
H16B H 0.6889 0.6074 0.4987 0.036 Uiso 1 1 calc R . .
C17 C 0.8864(7) 0.2913(5) 0.4303(3) 0.0244(13) Uani 1 1 d . . .
C18 C 0.8014(7) 0.3769(5) 0.4257(3) 0.0249(13) Uani 1 1 d . . .
H18 H 0.7631 0.3823 0.3903 0.030 Uiso 1 1 calc R . .
C19 C 0.7711(7) 0.4557(5) 0.4723(3) 0.0240(13) Uani 1 1 d . . .
C20 C 0.8257(8) 0.4486(6) 0.5252(3) 0.0286(14) Uani 1 1 d . . .
H20 H 0.8054 0.5006 0.5567 0.034 Uiso 1 1 calc R . .
C21 C 0.9118(8) 0.3621(6) 0.5307(3) 0.0325(16) Uani 1 1 d . . .
H21 H 0.9490 0.3564 0.5661 0.039 Uiso 1 1 calc R . .
C22 C 0.9425(8) 0.2843(6) 0.4835(3) 0.0281(14) Uani 1 1 d . . .
H22 H 1.0009 0.2274 0.4877 0.034 Uiso 1 1 calc R . .
C23 C 0.8922(10) 0.4578(7) 0.1074(3) 0.0421(19) Uani 1 1 d . . .
H23A H 0.9896 0.5014 0.1221 0.051 Uiso 1 1 calc R . .
H23B H 0.9106 0.3818 0.0910 0.051 Uiso 1 1 calc R . .
C24 C 0.8118(18) 0.5076(12) 0.0629(6) 0.093(4) Uani 1 1 d . . .
H24 H 0.7152 0.4751 0.0464 0.111 Uiso 1 1 calc R . .
C25 C 0.8767(17) 0.5978(13) 0.0465(6) 0.098(4) Uani 1 1 d . . .
H25 H 0.9716 0.6331 0.0635 0.118 Uiso 1 1 calc R . .
C26 C 0.794(2) 0.6409(11) 0.0004(5) 0.113(6) Uani 1 1 d . . .
H26A H 0.8381 0.6169 -0.0344 0.135 Uiso 1 1 calc R . .
H26B H 0.6869 0.6106 -0.0054 0.135 Uiso 1 1 calc R . .
C27 C 0.8065(18) 0.7636(13) 0.0168(7) 0.111(5) Uani 1 1 d . . .
H27A H 0.7438 0.7867 0.0464 0.167 Uiso 1 1 calc R . .
H27B H 0.7734 0.7916 -0.0148 0.167 Uiso 1 1 calc R . .
H27C H 0.9108 0.7926 0.0296 0.167 Uiso 1 1 calc R . .
C28 C 0.6812(11) 0.6898(7) 0.1673(3) 0.0432(19) Uani 1 1 d . . .
H28A H 0.7141 0.6884 0.1311 0.065 Uiso 1 1 calc R . .
H28B H 0.6746 0.7656 0.1867 0.065 Uiso 1 1 calc R . .
H28C H 0.5828 0.6474 0.1631 0.065 Uiso 1 1 calc R . .
O1 O 0.6962(6) 0.2139(4) 0.1082(2) 0.0355(12) Uani 1 1 d . . .
O2 O 0.5423(5) 0.1806(4) 0.1807(2) 0.0311(11) Uani 1 1 d . . .
O3 O 0.7930(5) 0.1007(4) 0.1760(2) 0.0296(10) Uani 1 1 d . . .
O4 O 1.0468(6) 0.2214(4) 0.1363(2) 0.0366(12) Uani 1 1 d . . .
O5 O 1.1659(6) 0.2522(4) 0.2315(2) 0.0371(12) Uani 1 1 d . . .
O6 O 1.1647(5) 0.4129(4) 0.1858(2) 0.0310(11) Uani 1 1 d . . .
O7 O 0.5672(5) 0.8336(4) 0.2840(2) 0.0272(10) Uani 1 1 d . . .
O8 O 0.4561(5) 0.7353(4) 0.34919(19) 0.0258(9) Uani 1 1 d . . .
O9 O 0.4188(5) 0.6399(4) 0.2470(2) 0.0277(10) Uani 1 1 d . . .
O10 O 0.9688(6) 0.8416(4) 0.2782(2) 0.0355(12) Uani 1 1 d . . .
O11 O 1.0405(5) 0.7841(4) 0.3685(2) 0.0313(11) Uani 1 1 d . . .
O12 O 0.8397(5) 0.9093(4) 0.35995(19) 0.0272(10) Uani 1 1 d . . .
C50 C 0.2917(16) 0.7217(12) 0.0655(6) 0.084(4) Uiso 1 1 d . . .
F1 F 0.1922(11) 0.7165(8) 0.0224(4) 0.120(3) Uiso 1 1 d . . .
F2 F 0.4278(13) 0.7096(9) 0.0457(5) 0.142(4) Uiso 1 1 d . . .
F3 F 0.2627(9) 0.6396(7) 0.0915(3) 0.101(2) Uiso 1 1 d . . .
S3 S 0.2944(3) 0.8572(2) 0.11439(10) 0.0498(5) Uiso 1 1 d . . .
O13 O 0.3261(8) 0.9360(6) 0.0794(3) 0.0683(19) Uiso 1 1 d . . .
O14 O 0.4127(8) 0.8570(6) 0.1560(3) 0.0654(18) Uiso 1 1 d . . .
O15 O 0.1449(9) 0.8503(6) 0.1321(3) 0.0687(19) Uiso 1 1 d . . .
C51 C 0.4463(10) 0.1493(7) 0.4587(4) 0.0432(18) Uiso 1 1 d . . .
F4 F 0.3224(7) 0.1652(5) 0.4887(3) 0.0748(17) Uiso 1 1 d . . .
F5 F 0.5620(7) 0.2020(5) 0.4928(3) 0.0671(15) Uiso 1 1 d . . .
F6 F 0.4553(5) 0.0390(4) 0.4492(2) 0.0476(11) Uiso 1 1 d . . .
S4 S 0.4114(2) 0.19709(16) 0.39598(8) 0.0365(4) Uiso 1 1 d . . .
O16 O 0.3980(6) 0.3124(5) 0.4159(2) 0.0412(12) Uiso 1 1 d . . .
O17 O 0.5489(7) 0.1753(5) 0.3694(3) 0.0505(15) Uiso 1 1 d . . .
O18 O 0.2811(6) 0.1255(5) 0.3675(2) 0.0433(13) Uiso 1 1 d . . .

loop_
_atom_site_aniso_label
_atom_site_aniso_U_11
_atom_site_aniso_U_22
_atom_site_aniso_U_33
_atom_site_aniso_U_23
_atom_site_aniso_U_13
_atom_site_aniso_U_12
Ru1 0.0191(2) 0.0152(2) 0.0200(2) 0.00356(18) 0.00260(17) -0.00132(17)
Ru2 0.0174(2) 0.0137(2) 0.0182(2) 0.00458(17) 0.00379(17) -0.00156(17)
S1 0.0355(9) 0.0191(7) 0.0201(7) 0.0054(6) 0.0008(6) -0.0026(6)
S2 0.0351(8) 0.0172(7) 0.0214(7) 0.0057(6) 0.0067(6) -0.0020(6)
P1 0.0250(8) 0.0177(7) 0.0252(8) 0.0017(6) 0.0007(6) -0.0026(6)
P2 0.0244(8) 0.0214(8) 0.0285(9) 0.0044(7) 0.0075(6) 0.0002(6)
P3 0.0207(7) 0.0160(7) 0.0246(8) 0.0064(6) 0.0037(6) 0.0003(6)
P4 0.0210(7) 0.0147(7) 0.0238(8) 0.0035(6) 0.0058(6) -0.0024(6)
Cl1 0.0173(6) 0.0162(6) 0.0286(7) 0.0047(6) 0.0029(5) -0.0023(5)
Cl2 0.0168(6) 0.0184(7) 0.0255(7) 0.0026(5) 0.0025(5) -0.0012(5)
N1 0.022(3) 0.018(2) 0.027(3) 0.004(2) 0.004(2) -0.002(2)
N2 0.021(2) 0.017(2) 0.022(3) 0.008(2) 0.003(2) -0.0006(19)
C1 0.062(6) 0.063(6) 0.032(4) 0.004(4) -0.015(4) -0.013(5)
C2 0.034(4) 0.036(4) 0.054(5) 0.020(4) 0.015(3) 0.001(3)
C3 0.063(6) 0.017(4) 0.065(6) -0.008(4) -0.010(5) 0.003(4)
C4 0.053(5) 0.033(4) 0.080(7) -0.016(4) 0.016(5) 0.008(4)
C5 0.031(4) 0.067(6) 0.038(4) 0.019(4) 0.005(3) 0.010(4)
C6 0.026(3) 0.043(4) 0.035(4) 0.003(3) 0.010(3) -0.006(3)
C7 0.061(5) 0.026(4) 0.047(5) 0.016(3) 0.020(4) 0.014(3)
C8 0.026(3) 0.031(4) 0.038(4) 0.016(3) 0.009(3) -0.002(3)
C9 0.024(3) 0.030(4) 0.047(4) 0.010(3) -0.004(3) 0.003(3)
C10 0.067(6) 0.030(4) 0.035(4) 0.016(3) 0.010(4) -0.004(4)
C11 0.027(3) 0.025(3) 0.036(4) -0.001(3) -0.001(3) -0.004(3)
C12 0.038(4) 0.038(4) 0.044(4) -0.008(3) 0.020(3) -0.011(3)
C13 0.021(3) 0.014(3) 0.032(3) 0.002(3) 0.006(2) 0.002(2)
C14 0.025(3) 0.017(3) 0.024(3) 0.001(2) 0.006(2) -0.001(2)
C15 0.043(4) 0.019(3) 0.030(4) 0.011(3) 0.002(3) 0.003(3)
C16 0.039(4) 0.031(4) 0.022(3) 0.007(3) 0.013(3) -0.001(3)
C17 0.027(3) 0.022(3) 0.023(3) 0.007(2) 0.003(2) -0.005(2)
C18 0.032(3) 0.022(3) 0.022(3) 0.010(2) 0.001(3) -0.004(3)
C19 0.028(3) 0.020(3) 0.025(3) 0.008(2) 0.006(2) -0.008(2)
C20 0.031(3) 0.031(3) 0.022(3) 0.008(3) 0.003(3) -0.012(3)
C21 0.031(4) 0.042(4) 0.024(3) 0.015(3) -0.003(3) -0.013(3)
C22 0.029(3) 0.028(3) 0.029(3) 0.014(3) 0.000(3) -0.002(3)
C23 0.066(5) 0.037(4) 0.023(4) 0.004(3) 0.018(4) -0.002(4)
C24 0.115(11) 0.089(10) 0.074(8) 0.017(7) 0.032(8) -0.003(8)
C25 0.091(10) 0.103(11) 0.108(11) 0.047(9) 0.014(8) -0.003(8)
C26 0.23(2) 0.079(9) 0.037(6) 0.023(6) 0.005(8) 0.051(11)
C27 0.107(12) 0.113(12) 0.132(13) 0.076(11) -0.004(10) 0.006(9)
C28 0.069(6) 0.036(4) 0.031(4) 0.016(3) 0.009(4) 0.017(4)
O1 0.045(3) 0.031(3) 0.025(2) 0.003(2) -0.005(2) -0.010(2)
O2 0.024(2) 0.026(2) 0.040(3) 0.003(2) -0.002(2) -0.0041(18)
O3 0.033(3) 0.016(2) 0.037(3) 0.0033(19) 0.000(2) 0.0029(18)
O4 0.035(3) 0.029(3) 0.039(3) -0.006(2) 0.013(2) 0.001(2)
O5 0.030(3) 0.043(3) 0.043(3) 0.015(2) 0.010(2) 0.012(2)
O6 0.027(2) 0.027(2) 0.037(3) 0.003(2) 0.011(2) -0.0051(19)
O7 0.032(2) 0.017(2) 0.036(3) 0.0127(19) 0.006(2) 0.0033(18)
O8 0.026(2) 0.022(2) 0.031(2) 0.0077(19) 0.0091(19) 0.0037(18)
O9 0.025(2) 0.022(2) 0.035(3) 0.0054(19) -0.0023(19) 0.0009(18)
O10 0.053(3) 0.020(2) 0.035(3) 0.006(2) 0.024(2) -0.004(2)
O11 0.028(2) 0.021(2) 0.040(3) 0.002(2) -0.008(2) -0.0052(19)
O12 0.029(2) 0.018(2) 0.034(3) 0.0031(18) 0.0093(19) 0.0003(18)

loop_
_atom_type_symbol
_atom_type_description
_atom_type_scat_dispersion_real
_atom_type_scat_dispersion_imag
_atom_type_scat_source
C C 0.0033 0.0016 'International Tables Vol C Tables 4.2.6.8 and 6.1.1.4'
H H 0.0000 0.0000 'International Tables Vol C Tables 4.2.6.8 and 6.1.1.4'
N N 0.0061 0.0033 'International Tables Vol C Tables 4.2.6.8 and 6.1.1.4'
O O 0.0106 0.0060 'International Tables Vol C Tables 4.2.6.8 and 6.1.1.4'
F F 0.0171 0.0103 'International Tables Vol C Tables 4.2.6.8 and 6.1.1.4'
P P 0.1023 0.0942 'International Tables Vol C Tables 4.2.6.8 and 6.1.1.4'
S S 0.1246 0.1234 'International Tables Vol C Tables 4.2.6.8 and 6.1.1.4'
Cl Cl 0.1484 0.1585 'International Tables Vol C Tables 4.2.6.8 and 6.1.1.4'
Ru Ru -1.2594 0.8363 'International Tables Vol C Tables 4.2.6.8 and 6.1.1.4'

loop_
_geom_angle_atom_site_label_1
_geom_angle_atom_site_label_2
_geom_angle_atom_site_label_3
_geom_angle
_geom_angle_site_symmetry_1
_geom_angle_site_symmetry_3
_geom_angle_publ_flag
N1 Ru1 P1 91.14(16) . . ?
N1 Ru1 P2 91.11(16) . . ?
P1 Ru1 P2 89.86(8) . . ?
N1 Ru1 S1 170.20(15) . . ?
P1 Ru1 S1 87.83(8) . . ?
P2 Ru1 S1 98.63(7) . . ?
N1 Ru1 Cl1 90.19(16) . . ?
P1 Ru1 Cl1 96.89(7) . . ?
P2 Ru1 Cl1 173.10(6) . . ?
S1 Ru1 Cl1 80.26(7) . . ?
N1 Ru1 Cl2 85.73(15) . . ?
P1 Ru1 Cl2 175.85(6) . . ?
P2 Ru1 Cl2 92.93(7) . . ?
S1 Ru1 Cl2 94.78(8) . . ?
Cl1 Ru1 Cl2 80.41(6) . . ?
N2 Ru2 P3 91.15(15) . . ?
N2 Ru2 P4 93.14(14) . . ?
P3 Ru2 P4 92.38(8) . . ?
N2 Ru2 S2 171.19(15) . . ?
P3 Ru2 S2 97.40(6) . . ?
P4 Ru2 S2 88.67(6) . . ?
N2 Ru2 Cl2 89.68(15) . . ?
P3 Ru2 Cl2 174.21(5) . . ?
P4 Ru2 Cl2 93.30(8) . . ?
S2 Ru2 Cl2 81.60(6) . . ?
N2 Ru2 Cl1 83.89(14) . . ?
P3 Ru2 Cl1 93.37(7) . . ?
P4 Ru2 Cl1 173.57(6) . . ?
S2 Ru2 Cl1 93.43(6) . . ?
Cl2 Ru2 Cl1 81.01(7) . . ?
C23 S1 S2 100.1(3) . . ?
C23 S1 Ru1 114.9(3) . . ?
S2 S1 Ru1 104.91(9) . . ?
C28 S2 S1 99.8(3) . . ?
C28 S2 Ru2 114.0(3) . . ?
S1 S2 Ru2 104.82(8) . . ?
O1 P1 O3 108.6(3) . . ?
O1 P1 O2 99.9(3) . . ?
O3 P1 O2 104.8(3) . . ?
O1 P1 Ru1 114.20(19) . . ?
O3 P1 Ru1 110.75(19) . . ?
O2 P1 Ru1 117.58(19) . . ?
O4 P2 O5 100.9(3) . . ?
O4 P2 O6 104.2(3) . . ?
O5 P2 O6 104.7(3) . . ?
O4 P2 Ru1 118.0(2) . . ?
O5 P2 Ru1 116.5(2) . . ?
O6 P2 Ru1 110.9(2) . . ?
O7 P3 O9 108.0(3) . . ?
O7 P3 O8 100.5(2) . . ?
O9 P3 O8 103.7(3) . . ?
O7 P3 Ru2 113.73(19) . . ?
O9 P3 Ru2 112.37(19) . . ?
O8 P3 Ru2 117.29(19) . . ?
O10 P4 O11 107.2(3) . . ?
O10 P4 O12 99.9(3) . . ?
O11 P4 O12 103.1(3) . . ?
O10 P4 Ru2 113.2(2) . . ?
O11 P4 Ru2 107.91(18) . . ?
O12 P4 Ru2 124.16(18) . . ?
Ru1 Cl1 Ru2 92.70(6) . . ?
Ru2 Cl2 Ru1 93.07(7) . . ?
C13 N1 Ru1 172.4(5) . . ?
C14 N2 Ru2 167.5(5) . . ?
N1 C13 C15 176.6(7) . . ?
N2 C14 C16 174.7(6) . . ?
C13 C15 C17 112.0(5) . . ?
C14 C16 C19 111.7(5) . . ?
C18 C17 C22 118.3(6) . . ?
C18 C17 C15 121.5(6) . . ?
C22 C17 C15 120.1(6) . . ?
C17 C18 C19 121.9(6) . . ?
C20 C19 C18 119.9(6) . . ?
C20 C19 C16 120.3(6) . . ?
C18 C19 C16 119.8(6) . . ?
C19 C20 C21 118.9(6) . . ?
C20 C21 C22 120.6(6) . . ?
C17 C22 C21 120.3(7) . . ?
C24 C23 S1 108.3(7) . . ?
C25 C24 C23 122.6(13) . . ?
C24 C25 C26 120.2(15) . . ?
C27 C26 C25 109.3(12) . . ?
C1 O1 P1 126.8(5) . . ?
C2 O2 P1 119.2(4) . . ?
C3 O3 P1 122.5(5) . . ?
C4 O4 P2 127.1(6) . . ?
C5 O5 P2 119.5(5) . . ?
C6 O6 P2 120.3(4) . . ?
C7 O7 P3 127.8(4) . . ?
C8 O8 P3 119.4(4) . . ?
C9 O9 P3 120.9(4) . . ?
C10 O10 P4 130.7(5) . . ?
C11 O11 P4 122.6(4) . . ?
C12 O12 P4 120.2(5) . . ?
F1 C50 F3 113.2(12) . . ?
F1 C50 F2 107.0(12) . . ?
F3 C50 F2 107.0(12) . . ?
F1 C50 S3 108.6(10) . . ?
F3 C50 S3 110.0(9) . . ?
F2 C50 S3 111.1(10) . . ?
O14 S3 O15 114.6(5) . . ?
O14 S3 O13 114.9(4) . . ?
O15 S3 O13 116.3(5) . . ?
O14 S3 C50 103.5(6) . . ?
O15 S3 C50 101.9(6) . . ?
O13 S3 C50 102.8(6) . . ?
F5 C51 F6 109.1(7) . . ?
F5 C51 F4 105.0(7) . . ?
F6 C51 F4 104.1(7) . . ?
F5 C51 S4 115.7(6) . . ?
F6 C51 S4 113.5(6) . . ?
F4 C51 S4 108.4(6) . . ?
O18 S4 O16 118.6(4) . . ?
O18 S4 O17 113.1(4) . . ?
O16 S4 O17 113.7(4) . . ?
O18 S4 C51 103.1(4) . . ?
O16 S4 C51 103.8(4) . . ?
O17 S4 C51 101.9(4) . . ?

loop_
_geom_bond_atom_site_label_1
_geom_bond_atom_site_label_2
_geom_bond_distance
_geom_bond_site_symmetry_2
_geom_bond_publ_flag
Ru1 N1 2.037(6) . ?
Ru1 P1 2.2195(19) . ?
Ru1 P2 2.222(2) . ?
Ru1 S1 2.324(2) . ?
Ru1 Cl1 2.491(2) . ?
Ru1 Cl2 2.5019(19) . ?
Ru2 N2 2.037(5) . ?
Ru2 P3 2.222(2) . ?
Ru2 P4 2.235(2) . ?
Ru2 S2 2.340(2) . ?
Ru2 Cl2 2.468(2) . ?
Ru2 Cl1 2.494(2) . ?
S1 C23 1.821(7) . ?
S1 S2 2.116(3) . ?
S2 C28 1.805(8) . ?
P1 O1 1.571(5) . ?
P1 O3 1.582(5) . ?
P1 O2 1.588(5) . ?
P2 O4 1.573(5) . ?
P2 O5 1.577(5) . ?
P2 O6 1.585(5) . ?
P3 O7 1.573(4) . ?
P3 O9 1.584(5) . ?
P3 O8 1.604(5) . ?
P4 O10 1.570(5) . ?
P4 O11 1.588(5) . ?
P4 O12 1.591(5) . ?
N1 C13 1.131(8) . ?
N2 C14 1.129(8) . ?
C1 O1 1.441(9) . ?
C2 O2 1.434(9) . ?
C3 O3 1.452(8) . ?
C4 O4 1.449(10) . ?
C5 O5 1.433(9) . ?
C6 O6 1.446(8) . ?
C7 O7 1.449(9) . ?
C8 O8 1.444(7) . ?
C9 O9 1.448(8) . ?
C10 O10 1.418(8) . ?
C11 O11 1.441(7) . ?
C12 O12 1.443(8) . ?
C13 C15 1.451(9) . ?
C14 C16 1.457(9) . ?
C15 C17 1.518(9) . ?
C16 C19 1.526(10) . ?
C17 C18 1.376(9) . ?
C17 C22 1.390(9) . ?
C18 C19 1.389(9) . ?
C19 C20 1.380(9) . ?
C20 C21 1.394(11) . ?
C21 C22 1.393(10) . ?
C23 C24 1.537(17) . ?
C24 C25 1.366(18) . ?
C25 C26 1.529(18) . ?
C26 C27 1.471(19) . ?
C50 F1 1.310(15) . ?
C50 F3 1.338(15) . ?
C50 F2 1.344(16) . ?
C50 S3 1.826(14) . ?
S3 O14 1.408(7) . ?
S3 O15 1.427(8) . ?
S3 O13 1.467(8) . ?
C51 F5 1.292(10) . ?
C51 F6 1.343(10) . ?
C51 F4 1.376(10) . ?
C51 S4 1.793(9) . ?
S4 O18 1.417(6) . ?
S4 O16 1.418(6) . ?
S4 O17 1.446(6) . ?

loop_
_geom_torsion_atom_site_label_1
_geom_torsion_atom_site_label_2
_geom_torsion_atom_site_label_3
_geom_torsion_atom_site_label_4
_geom_torsion
_geom_torsion_site_symmetry_1
_geom_torsion_site_symmetry_2
_geom_torsion_site_symmetry_3
_geom_torsion_site_symmetry_4
_geom_torsion_publ_flag
N1 Ru1 S1 C23 -170.2(9) . . . . ?
P1 Ru1 S1 C23 -86.1(3) . . . . ?
P2 Ru1 S1 C23 3.5(3) . . . . ?
Cl1 Ru1 S1 C23 176.6(3) . . . . ?
Cl2 Ru1 S1 C23 97.2(3) . . . . ?
N1 Ru1 S1 S2 80.9(9) . . . . ?
P1 Ru1 S1 S2 165.10(9) . . . . ?
P2 Ru1 S1 S2 -105.37(9) . . . . ?
Cl1 Ru1 S1 S2 67.73(9) . . . . ?
Cl2 Ru1 S1 S2 -11.67(9) . . . . ?
C23 S1 S2 C28 85.6(4) . . . . ?
Ru1 S1 S2 C28 -155.1(3) . . . . ?
C23 S1 S2 Ru2 -156.2(3) . . . . ?
Ru1 S1 S2 Ru2 -36.93(10) . . . . ?
N2 Ru2 S2 C28 166.8(10) . . . . ?
P3 Ru2 S2 C28 1.0(3) . . . . ?
P4 Ru2 S2 C28 -91.2(3) . . . . ?
Cl2 Ru2 S2 C28 175.2(3) . . . . ?
Cl1 Ru2 S2 C28 94.9(3) . . . . ?
N2 Ru2 S2 S1 58.8(9) . . . . ?
P3 Ru2 S2 S1 -107.04(9) . . . . ?
P4 Ru2 S2 S1 160.73(9) . . . . ?
Cl2 Ru2 S2 S1 67.20(9) . . . . ?
Cl1 Ru2 S2 S1 -13.19(9) . . . . ?
N1 Ru1 P1 O1 -164.3(3) . . . . ?
P2 Ru1 P1 O1 -73.2(2) . . . . ?
S1 Ru1 P1 O1 25.5(2) . . . . ?
Cl1 Ru1 P1 O1 105.4(2) . . . . ?
Cl2 Ru1 P1 O1 154.6(8) . . . . ?
N1 Ru1 P1 O3 -41.3(3) . . . . ?
P2 Ru1 P1 O3 49.8(2) . . . . ?
S1 Ru1 P1 O3 148.5(2) . . . . ?
Cl1 Ru1 P1 O3 -131.6(2) . . . . ?
Cl2 Ru1 P1 O3 -82.4(9) . . . . ?
N1 Ru1 P1 O2 79.2(3) . . . . ?
P2 Ru1 P1 O2 170.3(2) . . . . ?
S1 Ru1 P1 O2 -91.1(2) . . . . ?
Cl1 Ru1 P1 O2 -11.2(2) . . . . ?
Cl2 Ru1 P1 O2 38.1(9) . . . . ?
N1 Ru1 P2 O4 110.2(3) . . . . ?
P1 Ru1 P2 O4 19.0(2) . . . . ?
S1 Ru1 P2 O4 -68.7(3) . . . . ?
Cl1 Ru1 P2 O4 -148.9(5) . . . . ?
Cl2 Ru1 P2 O4 -164.0(2) . . . . ?
N1 Ru1 P2 O5 -10.1(3) . . . . ?
P1 Ru1 P2 O5 -101.3(2) . . . . ?
S1 Ru1 P2 O5 170.9(2) . . . . ?
Cl1 Ru1 P2 O5 90.7(6) . . . . ?
Cl2 Ru1 P2 O5 75.7(2) . . . . ?
N1 Ru1 P2 O6 -129.7(3) . . . . ?
P1 Ru1 P2 O6 139.1(2) . . . . ?
S1 Ru1 P2 O6 51.3(2) . . . . ?
Cl1 Ru1 P2 O6 -28.9(6) . . . . ?
Cl2 Ru1 P2 O6 -44.0(2) . . . . ?
N2 Ru2 P3 O7 119.5(2) . . . . ?
P4 Ru2 P3 O7 26.4(2) . . . . ?
S2 Ru2 P3 O7 -62.6(2) . . . . ?
Cl2 Ru2 P3 O7 -142.3(6) . . . . ?
Cl1 Ru2 P3 O7 -156.5(2) . . . . ?
N2 Ru2 P3 O9 -117.3(2) . . . . ?
P4 Ru2 P3 O9 149.5(2) . . . . ?
S2 Ru2 P3 O9 60.5(2) . . . . ?
Cl2 Ru2 P3 O9 -19.1(6) . . . . ?
Cl1 Ru2 P3 O9 -33.4(2) . . . . ?
N2 Ru2 P3 O8 2.8(2) . . . . ?
P4 Ru2 P3 O8 -90.4(2) . . . . ?
S2 Ru2 P3 O8 -179.39(19) . . . . ?
Cl2 Ru2 P3 O8 101.0(6) . . . . ?
Cl1 Ru2 P3 O8 86.7(2) . . . . ?
N2 Ru2 P4 O10 173.5(3) . . . . ?
P3 Ru2 P4 O10 -95.2(2) . . . . ?
S2 Ru2 P4 O10 2.1(2) . . . . ?
Cl2 Ru2 P4 O10 83.6(2) . . . . ?
Cl1 Ru2 P4 O10 111.3(5) . . . . ?
N2 Ru2 P4 O11 55.1(3) . . . . ?
P3 Ru2 P4 O11 146.3(2) . . . . ?
S2 Ru2 P4 O11 -116.3(2) . . . . ?
Cl2 Ru2 P4 O11 -34.8(2) . . . . ?
Cl1 Ru2 P4 O11 -7.2(6) . . . . ?
N2 Ru2 P4 O12 -65.4(3) . . . . ?
P3 Ru2 P4 O12 25.9(2) . . . . ?
S2 Ru2 P4 O12 123.2(2) . . . . ?
Cl2 Ru2 P4 O12 -155.3(2) . . . . ?
Cl1 Ru2 P4 O12 -127.7(5) . . . . ?
N1 Ru1 Cl1 Ru2 112.08(15) . . . . ?
P1 Ru1 Cl1 Ru2 -156.74(6) . . . . ?
P2 Ru1 Cl1 Ru2 11.2(5) . . . . ?
S1 Ru1 Cl1 Ru2 -70.15(6) . . . . ?
Cl2 Ru1 Cl1 Ru2 26.45(5) . . . . ?
N2 Ru2 Cl1 Ru1 -117.43(15) . . . . ?
P3 Ru2 Cl1 Ru1 151.78(6) . . . . ?
P4 Ru2 Cl1 Ru1 -54.7(5) . . . . ?
S2 Ru2 Cl1 Ru1 54.15(6) . . . . ?
Cl2 Ru2 Cl1 Ru1 -26.78(5) . . . . ?
N2 Ru2 Cl2 Ru1 110.54(14) . . . . ?
P3 Ru2 Cl2 Ru1 12.3(6) . . . . ?
P4 Ru2 Cl2 Ru1 -156.34(6) . . . . ?
S2 Ru2 Cl2 Ru1 -68.18(6) . . . . ?
Cl1 Ru2 Cl2 Ru1 26.67(5) . . . . ?
N1 Ru1 Cl2 Ru2 -117.67(15) . . . . ?
P1 Ru1 Cl2 Ru2 -76.4(8) . . . . ?
P2 Ru1 Cl2 Ru2 151.43(6) . . . . ?
S1 Ru1 Cl2 Ru2 52.51(6) . . . . ?
Cl1 Ru1 Cl2 Ru2 -26.75(5) . . . . ?
P1 Ru1 N1 C13 -150(4) . . . . ?
P2 Ru1 N1 C13 121(4) . . . . ?
S1 Ru1 N1 C13 -66(4) . . . . ?
Cl1 Ru1 N1 C13 -53(4) . . . . ?
Cl2 Ru1 N1 C13 28(4) . . . . ?
P3 Ru2 N2 C14 103(2) . . . . ?
P4 Ru2 N2 C14 -164(2) . . . . ?
S2 Ru2 N2 C14 -63(3) . . . . ?
Cl2 Ru2 N2 C14 -71(2) . . . . ?
Cl1 Ru2 N2 C14 10(2) . . . . ?
Ru1 N1 C13 C15 0(15) . . . . ?
Ru2 N2 C14 C16 -14(10) . . . . ?
N1 C13 C15 C17 12(12) . . . . ?
N2 C14 C16 C19 75(8) . . . . ?
C13 C15 C17 C18 20.5(9) . . . . ?
C13 C15 C17 C22 -161.4(6) . . . . ?
C22 C17 C18 C19 0.2(9) . . . . ?
C15 C17 C18 C19 178.3(6) . . . . ?
C17 C18 C19 C20 -0.6(9) . . . . ?
C17 C18 C19 C16 -178.6(6) . . . . ?
C14 C16 C19 C20 140.9(6) . . . . ?
C14 C16 C19 C18 -41.1(8) . . . . ?
C18 C19 C20 C21 0.5(9) . . . . ?
C16 C19 C20 C21 178.4(6) . . . . ?
C19 C20 C21 C22 0.1(9) . . . . ?
C18 C17 C22 C21 0.4(9) . . . . ?
C15 C17 C22 C21 -177.7(6) . . . . ?
C20 C21 C22 C17 -0.6(10) . . . . ?
S2 S1 C23 C24 -78.8(7) . . . . ?
Ru1 S1 C23 C24 169.5(6) . . . . ?
S1 C23 C24 C25 122.7(13) . . . . ?
C23 C24 C25 C26 177.7(11) . . . . ?
C24 C25 C26 C27 136.8(16) . . . . ?
O3 P1 O1 C1 83.2(7) . . . . ?
O2 P1 O1 C1 -26.2(7) . . . . ?
Ru1 P1 O1 C1 -152.6(7) . . . . ?
O1 P1 O2 C2 164.5(5) . . . . ?
O3 P1 O2 C2 52.0(5) . . . . ?
Ru1 P1 O2 C2 -71.5(5) . . . . ?
O1 P1 O3 C3 -42.8(7) . . . . ?
O2 P1 O3 C3 63.2(7) . . . . ?
Ru1 P1 O3 C3 -169.0(6) . . . . ?
O5 P2 O4 C4 -3.4(7) . . . . ?
O6 P2 O4 C4 104.9(7) . . . . ?
Ru1 P2 O4 C4 -131.6(6) . . . . ?
O4 P2 O5 C5 165.8(5) . . . . ?
O6 P2 O5 C5 57.8(6) . . . . ?
Ru1 P2 O5 C5 -65.1(5) . . . . ?
O4 P2 O6 C6 -46.7(6) . . . . ?
O5 P2 O6 C6 58.8(6) . . . . ?
Ru1 P2 O6 C6 -174.7(4) . . . . ?
O9 P3 O7 C7 76.4(6) . . . . ?
O8 P3 O7 C7 -31.9(6) . . . . ?
Ru2 P3 O7 C7 -158.1(5) . . . . ?
O7 P3 O8 C8 163.5(5) . . . . ?
O9 P3 O8 C8 51.8(5) . . . . ?
Ru2 P3 O8 C8 -72.7(5) . . . . ?
O7 P3 O9 C9 -50.5(5) . . . . ?
O8 P3 O9 C9 55.6(5) . . . . ?
Ru2 P3 O9 C9 -176.8(4) . . . . ?
O11 P4 O10 C10 -92.9(7) . . . . ?
O12 P4 O10 C10 14.3(7) . . . . ?
Ru2 P4 O10 C10 148.3(6) . . . . ?
O10 P4 O11 C11 62.5(6) . . . . ?
O12 P4 O11 C11 -42.4(6) . . . . ?
Ru2 P4 O11 C11 -175.3(5) . . . . ?
O10 P4 O12 C12 -175.6(5) . . . . ?
O11 P4 O12 C12 -65.3(5) . . . . ?
Ru2 P4 O12 C12 57.4(6) . . . . ?
F1 C50 S3 O14 -175.3(9) . . . . ?
F3 C50 S3 O14 60.4(10) . . . . ?
F2 C50 S3 O14 -57.9(11) . . . . ?
F1 C50 S3 O15 65.5(10) . . . . ?
F3 C50 S3 O15 -58.8(10) . . . . ?
F2 C50 S3 O15 -177.1(10) . . . . ?
F1 C50 S3 O13 -55.3(11) . . . . ?
F3 C50 S3 O13 -179.7(9) . . . . ?
F2 C50 S3 O13 62.0(11) . . . . ?
F5 C51 S4 O18 179.9(6) . . . . ?
F6 C51 S4 O18 52.6(7) . . . . ?
F4 C51 S4 O18 -62.6(6) . . . . ?
F5 C51 S4 O16 -55.8(7) . . . . ?
F6 C51 S4 O16 176.9(6) . . . . ?
F4 C51 S4 O16 61.7(6) . . . . ?
F5 C51 S4 O17 62.5(7) . . . . ?
F6 C51 S4 O17 -64.8(6) . . . . ?
F4 C51 S4 O17 -180.0(6) . . . . ?
